data_2234576
loop_
_publ_author_name
'Hou, Xu-Feng'
'Yan, Jin-Long'

_publ_section_title
;
 (1-Oxo-2,6,7-trioxa-1-phosphabicyclo[2.2.2]octan-4-yl)methyl
 4-methylbenzenesulfonate
;
_journal_coeditor_code CV5286
_journal_issue 5
_journal_name_full 'Acta Crystallographica Section E'
_journal_page_first o1473
_journal_paper_doi 10.1107/S1600536812016674
_journal_volume 68
_journal_year 2012
_chemical_formula_iupac 'C12 H15 O7 P S'
_chemical_formula_moiety 'C12 H15 O7 P S'
_chemical_formula_sum 'C12 H15 O7 P S'
_chemical_formula_weight 334.27
_chemical_name_systematic
;
(1-Oxo-2,6,7-trioxa-1-phosphabicyclo[2.2.2]octan-4-yl)methyl
4-methylbenzenesulfonate
;
_space_group_IT_number 14
_symmetry_cell_setting monoclinic
_symmetry_space_group_name_Hall '-P 2ybc'
_symmetry_space_group_name_H-M 'P 1 21/c 1'
_atom_sites_solution_hydrogens geom
_atom_sites_solution_primary direct
_atom_sites_solution_secondary difmap
_cell_angle_alpha 90.00
_cell_angle_beta 100.614(4)
_cell_angle_gamma 90.00
_cell_formula_units_Z 4
_cell_length_a 5.8884(17)
_cell_length_b 19.440(5)
_cell_length_c 12.469(4)
_cell_measurement_reflns_used 4690
_cell_measurement_temperature 113(2)
_cell_measurement_theta_max 27.9
_cell_measurement_theta_min 1.0
_cell_volume 1402.9(7)
_computing_cell_refinement 'CrystalClear (Rigaku/MSC, 2005)'
_computing_data_collection 'CrystalClear (Rigaku/MSC, 2005)'
_computing_data_reduction 'CrystalClear (Rigaku/MSC, 2005)'
_computing_molecular_graphics 'CrystalStructure (Rigaku/MSC, 2005)'
_computing_publication_material 'CrystalStructure (Rigaku/MSC, 2005)'
_computing_structure_refinement 'SHELXL97 (Sheldrick, 2008)'
_computing_structure_solution 'SHELXS97 (Sheldrick, 2008)'
_diffrn_ambient_temperature 113(2)
_diffrn_detector_area_resol_mean 14.63
_diffrn_measured_fraction_theta_full 1.000
_diffrn_measured_fraction_theta_max 1.000
_diffrn_measurement_device_type 'Rigaku Saturn CCD area-detector'
_diffrn_measurement_method '\w and \f scans'
_diffrn_radiation_monochromator multilayer
_diffrn_radiation_source 'rotating anode'
_diffrn_radiation_type MoK\a
_diffrn_radiation_wavelength 0.71073
_diffrn_reflns_av_R_equivalents 0.0422
_diffrn_reflns_av_sigmaI/netI 0.0357
_diffrn_reflns_limit_h_max 7
_diffrn_reflns_limit_h_min -7
_diffrn_reflns_limit_k_max 25
_diffrn_reflns_limit_k_min -25
_diffrn_reflns_limit_l_max 16
_diffrn_reflns_limit_l_min -16
_diffrn_reflns_number 17318
_diffrn_reflns_theta_full 27.85
_diffrn_reflns_theta_max 27.85
_diffrn_reflns_theta_min 1.96
_diffrn_standards_decay_% 0
_diffrn_standards_interval_count 0
_diffrn_standards_interval_time 0
_diffrn_standards_number 0
_exptl_absorpt_coefficient_mu 0.375
_exptl_absorpt_correction_T_max 0.9563
_exptl_absorpt_correction_T_min 0.9287
_exptl_absorpt_correction_type multi-scan
_exptl_absorpt_process_details '(CrystalClear; Rigaku/MSC, 2005)'
_exptl_crystal_colour Colorless
_exptl_crystal_density_diffrn 1.583
_exptl_crystal_density_method 'not measured'
_exptl_crystal_description Prism
_exptl_crystal_F_000 696
_exptl_crystal_size_max 0.20
_exptl_crystal_size_mid 0.18
_exptl_crystal_size_min 0.12
_refine_diff_density_max 0.412
_refine_diff_density_min -0.359
_refine_ls_extinction_method none
_refine_ls_goodness_of_fit_ref 1.030
_refine_ls_hydrogen_treatment constr
_refine_ls_matrix_type full
_refine_ls_number_parameters 191
_refine_ls_number_reflns 3353
_refine_ls_number_restraints 0
_refine_ls_restrained_S_all 1.030
_refine_ls_R_factor_all 0.0407
_refine_ls_R_factor_gt 0.0343
_refine_ls_shift/su_max 0.001
_refine_ls_shift/su_mean 0.000
_refine_ls_structure_factor_coef Fsqd
_refine_ls_weighting_details 'calc w=1/[\s^2^(Fo^2^)+(0.0560P)^2^+0.0836P] where P=(Fo^2^+2Fc^2^)/3'
_refine_ls_weighting_scheme calc
_refine_ls_wR_factor_gt 0.0919
_refine_ls_wR_factor_ref 0.0950
_reflns_number_gt 2808
_reflns_number_total 3353
_reflns_threshold_expression I>2sigma(I)
_cod_data_source_file cv5286.cif
_cod_data_source_block I
_cod_original_cell_volume 1402.8(7)
_cod_original_sg_symbol_H-M 'P 21/c'
_cod_database_code 2234576
_cod_database_fobs_code 2234576

loop_
_symmetry_equiv_pos_as_xyz
'x, y, z'
'-x, y+1/2, -z+1/2'
'-x, -y, -z'
'x, -y-1/2, z-1/2'

loop_
_atom_site_type_symbol
_atom_site_label
_atom_site_fract_x
_atom_site_fract_y
_atom_site_fract_z
_atom_site_U_iso_or_equiv
_atom_site_adp_type
_atom_site_calc_flag
_atom_site_refinement_flags
_atom_site_occupancy
_atom_site_symmetry_multiplicity
S S1 0.99063(6) 0.451050(18) 0.67038(3) 0.01842(11) Uani d . 1 1
P P1 0.39289(8) 0.28254(2) 0.29030(3) 0.02821(13) Uani d . 1 1
O O1 1.22894(17) 0.45267(5) 0.66257(9) 0.0236(2) Uani d . 1 1
O O2 0.84692(19) 0.50895(5) 0.63399(9) 0.0278(3) Uani d . 1 1
O O3 0.89302(16) 0.38603(5) 0.60079(8) 0.0214(2) Uani d . 1 1
O O4 0.20805(18) 0.29396(5) 0.36462(8) 0.0237(3) Uani d . 1 1
O O5 0.50318(19) 0.35557(6) 0.28262(8) 0.0312(3) Uani d . 1 1
O O6 0.5883(2) 0.23944(6) 0.36336(10) 0.0380(3) Uani d . 1 1
O O7 0.3039(2) 0.25143(8) 0.18528(10) 0.0495(4) Uani d . 1 1
C C1 0.9609(2) 0.43084(7) 0.80401(11) 0.0181(3) Uani d . 1 1
C C2 0.7696(3) 0.45395(8) 0.84399(13) 0.0244(3) Uani d . 1 1
H H2 0.6535 0.4805 0.7994 0.029 Uiso calc R 1 1
C C3 0.7513(3) 0.43764(8) 0.95002(13) 0.0263(3) Uani d . 1 1
H H3 0.6201 0.4530 0.9776 0.032 Uiso calc R 1 1
C C4 0.9193(3) 0.39949(8) 1.01712(12) 0.0237(3) Uani d . 1 1
C C5 1.1086(3) 0.37578(8) 0.97464(13) 0.0261(3) Uani d . 1 1
H H5 1.2237 0.3488 1.0191 0.031 Uiso calc R 1 1
C C6 1.1302(3) 0.39112(8) 0.86861(12) 0.0229(3) Uani d . 1 1
H H6 1.2591 0.3748 0.8401 0.028 Uiso calc R 1 1
C C7 0.8998(3) 0.38445(10) 1.13373(13) 0.0340(4) Uani d . 1 1
H H7A 0.7525 0.4022 1.1480 0.051 Uiso calc R 1 1
H H7B 1.0276 0.4067 1.1830 0.051 Uiso calc R 1 1
H H7C 0.9068 0.3346 1.1460 0.051 Uiso calc R 1 1
C C8 0.6458(2) 0.37224(9) 0.58979(12) 0.0258(4) Uani d . 1 1
H H8A 0.5611 0.4157 0.5953 0.031 Uiso calc R 1 1
H H8B 0.6176 0.3411 0.6488 0.031 Uiso calc R 1 1
C C9 0.5622(2) 0.33904(7) 0.47941(11) 0.0170(3) Uani d . 1 1
C C10 0.2981(2) 0.33360(8) 0.46400(11) 0.0186(3) Uani d . 1 1
H H10A 0.2546 0.3106 0.5281 0.022 Uiso calc R 1 1
H H10B 0.2294 0.3802 0.4580 0.022 Uiso calc R 1 1
C C11 0.6235(3) 0.38303(8) 0.38722(12) 0.0224(3) Uani d . 1 1
H H11A 0.5763 0.4313 0.3957 0.027 Uiso calc R 1 1
H H11B 0.7925 0.3821 0.3898 0.027 Uiso calc R 1 1
C C12 0.6632(3) 0.26691(8) 0.47338(13) 0.0255(3) Uani d . 1 1
H H12A 0.8340 0.2690 0.4908 0.031 Uiso calc R 1 1
H H12B 0.6096 0.2364 0.5273 0.031 Uiso calc R 1 1

loop_
_atom_site_aniso_label
_atom_site_aniso_U_11
_atom_site_aniso_U_22
_atom_site_aniso_U_33
_atom_site_aniso_U_12
_atom_site_aniso_U_13
_atom_site_aniso_U_23
S1 0.0172(2) 0.0208(2) 0.01733(19) 0.00029(14) 0.00335(14) 0.00003(13)
P1 0.0281(2) 0.0345(3) 0.0219(2) 0.00056(18) 0.00434(18) -0.01078(18)
O1 0.0179(6) 0.0302(6) 0.0238(6) -0.0038(4) 0.0065(4) 0.0001(4)
O2 0.0312(6) 0.0268(6) 0.0249(6) 0.0084(5) 0.0036(5) 0.0044(5)
O3 0.0144(5) 0.0287(6) 0.0210(5) -0.0011(4) 0.0032(4) -0.0062(4)
O4 0.0219(6) 0.0286(6) 0.0199(5) -0.0056(4) 0.0022(4) -0.0036(4)
O5 0.0316(6) 0.0469(8) 0.0159(5) -0.0085(5) 0.0063(5) 0.0038(5)
O6 0.0359(7) 0.0306(7) 0.0440(7) 0.0096(5) -0.0019(6) -0.0168(6)
O7 0.0439(8) 0.0701(10) 0.0329(7) -0.0012(7) 0.0026(6) -0.0301(7)
C1 0.0176(7) 0.0202(7) 0.0164(7) -0.0015(6) 0.0029(6) -0.0019(6)
C2 0.0186(8) 0.0310(9) 0.0234(8) 0.0028(6) 0.0032(6) -0.0026(6)
C3 0.0214(8) 0.0332(9) 0.0267(8) -0.0017(6) 0.0105(7) -0.0058(7)
C4 0.0277(8) 0.0230(8) 0.0212(8) -0.0085(6) 0.0064(6) -0.0037(6)
C5 0.0294(8) 0.0260(8) 0.0225(8) 0.0035(7) 0.0040(6) 0.0037(6)
C6 0.0207(7) 0.0259(8) 0.0227(8) 0.0041(6) 0.0053(6) -0.0003(6)
C7 0.0434(11) 0.0379(10) 0.0231(8) -0.0095(8) 0.0128(8) -0.0014(7)
C8 0.0160(7) 0.0417(10) 0.0204(8) -0.0065(6) 0.0051(6) -0.0080(7)
C9 0.0167(7) 0.0192(7) 0.0158(7) -0.0011(5) 0.0044(5) 0.0004(5)
C10 0.0179(7) 0.0240(7) 0.0143(7) -0.0017(6) 0.0036(5) -0.0009(6)
C11 0.0227(8) 0.0244(8) 0.0212(7) -0.0049(6) 0.0072(6) 0.0018(6)
C12 0.0226(8) 0.0227(8) 0.0297(8) 0.0029(6) 0.0006(7) 0.0013(6)

loop_
_atom_type_symbol
_atom_type_description
_atom_type_scat_dispersion_real
_atom_type_scat_dispersion_imag
_atom_type_scat_source
C C 0.0033 0.0016 'International Tables Vol C Tables 4.2.6.8 and 6.1.1.4'
H H 0.0000 0.0000 'International Tables Vol C Tables 4.2.6.8 and 6.1.1.4'
O O 0.0106 0.0060 'International Tables Vol C Tables 4.2.6.8 and 6.1.1.4'
S S 0.1246 0.1234 'International Tables Vol C Tables 4.2.6.8 and 6.1.1.4'
P P 0.1023 0.0942 'International Tables Vol C Tables 4.2.6.8 and 6.1.1.4'

loop_
_geom_angle_atom_site_label_1
_geom_angle_atom_site_label_2
_geom_angle_atom_site_label_3
_geom_angle
O1 S1 O2 119.56(7)
O1 S1 O3 104.08(6)
O2 S1 O3 108.73(7)
O1 S1 C1 110.02(7)
O2 S1 C1 108.73(7)
O3 S1 C1 104.64(7)
O7 P1 O4 114.69(7)
O7 P1 O5 113.99(8)
O4 P1 O5 104.33(6)
O7 P1 O6 113.91(8)
O4 P1 O6 104.27(7)
O5 P1 O6 104.49(7)
C8 O3 S1 116.97(9)
C10 O4 P1 112.92(8)
C11 O5 P1 114.35(9)
C12 O6 P1 114.27(9)
C2 C1 C6 120.88(14)
C2 C1 S1 119.94(11)
C6 C1 S1 119.18(11)
C3 C2 C1 118.73(14)
C3 C2 H2 120.6
C1 C2 H2 120.6
C2 C3 C4 121.78(15)
C2 C3 H3 119.1
C4 C3 H3 119.1
C3 C4 C5 118.54(14)
C3 C4 C7 120.85(15)
C5 C4 C7 120.60(15)
C6 C5 C4 120.75(15)
C6 C5 H5 119.6
C4 C5 H5 119.6
C5 C6 C1 119.30(14)
C5 C6 H6 120.4
C1 C6 H6 120.4
C4 C7 H7A 109.5
C4 C7 H7B 109.5
H7A C7 H7B 109.5
C4 C7 H7C 109.5
H7A C7 H7C 109.5
H7B C7 H7C 109.5
O3 C8 C9 108.30(11)
O3 C8 H8A 110.0
C9 C8 H8A 110.0
O3 C8 H8B 110.0
C9 C8 H8B 110.0
H8A C8 H8B 108.4
C8 C9 C11 111.23(12)
C8 C9 C12 111.73(12)
C11 C9 C12 109.15(12)
C8 C9 C10 107.13(11)
C11 C9 C10 108.58(12)
C12 C9 C10 108.94(12)
O4 C10 C9 109.93(11)
O4 C10 H10A 109.7
C9 C10 H10A 109.7
O4 C10 H10B 109.7
C9 C10 H10B 109.7
H10A C10 H10B 108.2
O5 C11 C9 108.85(12)
O5 C11 H11A 109.9
C9 C11 H11A 109.9
O5 C11 H11B 109.9
C9 C11 H11B 109.9
H11A C11 H11B 108.3
O6 C12 C9 109.14(12)
O6 C12 H12A 109.9
C9 C12 H12A 109.9
O6 C12 H12B 109.9
C9 C12 H12B 109.9
H12A C12 H12B 108.3

loop_
_geom_bond_atom_site_label_1
_geom_bond_atom_site_label_2
_geom_bond_distance
S1 O1 1.4248(11)
S1 O2 1.4309(11)
S1 O3 1.5803(11)
S1 C1 1.7518(15)
P1 O7 1.4499(13)
P1 O4 1.5698(11)
P1 O5 1.5714(13)
P1 O6 1.5717(13)
O3 C8 1.4617(17)
O4 C10 1.4724(16)
O5 C11 1.4654(18)
O6 C12 1.4623(19)
C1 C2 1.387(2)
C1 C6 1.394(2)
C2 C3 1.383(2)
C2 H2 0.9500
C3 C4 1.387(2)
C3 H3 0.9500
C4 C5 1.397(2)
C4 C7 1.508(2)
C5 C6 1.384(2)
C5 H5 0.9500
C6 H6 0.9500
C7 H7A 0.9800
C7 H7B 0.9800
C7 H7C 0.9800
C8 C9 1.5177(19)
C8 H8A 0.9900
C8 H8B 0.9900
C9 C11 1.528(2)
C9 C12 1.530(2)
C9 C10 1.5352(19)
C10 H10A 0.9900
C10 H10B 0.9900
C11 H11A 0.9900
C11 H11B 0.9900
C12 H12A 0.9900
C12 H12B 0.9900

loop_
_geom_hbond_atom_site_label_D
_geom_hbond_atom_site_label_H
_geom_hbond_atom_site_label_A
_geom_hbond_site_symmetry_A
_geom_hbond_distance_DH
_geom_hbond_distance_HA
_geom_hbond_distance_DA
_geom_hbond_angle_DHA
C7 H7A O5 1_556 0.98 2.59 3.288(2) 128
C8 H8A O1 1_455 0.99 2.38 3.180(2) 138
C10 H10A O7 4_566 0.99 2.27 3.211(2) 158
C10 H10B O2 3_666 0.99 2.44 3.348(2) 152

loop_
_geom_torsion_atom_site_label_1
_geom_torsion_atom_site_label_2
_geom_torsion_atom_site_label_3
_geom_torsion_atom_site_label_4
_geom_torsion
O1 S1 O3 C8 -177.65(10)
O2 S1 O3 C8 -49.18(12)
C1 S1 O3 C8 66.86(11)
O7 P1 O4 C10 -172.57(10)
O5 P1 O4 C10 -47.17(10)
O6 P1 O4 C10 62.18(11)
O7 P1 O5 C11 -171.46(10)
O4 P1 O5 C11 62.71(11)
O6 P1 O5 C11 -46.49(11)
O7 P1 O6 C12 -174.29(11)
O4 P1 O6 C12 -48.55(12)
O5 P1 O6 C12 60.69(12)
O1 S1 C1 C2 152.36(12)
O2 S1 C1 C2 19.67(15)
O3 S1 C1 C2 -96.37(13)
O1 S1 C1 C6 -28.07(14)
O2 S1 C1 C6 -160.76(12)
O3 S1 C1 C6 83.21(13)
C6 C1 C2 C3 0.9(2)
S1 C1 C2 C3 -179.56(12)
C1 C2 C3 C4 0.6(2)
C2 C3 C4 C5 -1.6(2)
C2 C3 C4 C7 177.82(15)
C3 C4 C5 C6 1.2(2)
C7 C4 C5 C6 -178.19(15)
C4 C5 C6 C1 0.1(2)
C2 C1 C6 C5 -1.2(2)
S1 C1 C6 C5 179.22(12)
S1 O3 C8 C9 148.31(10)
O3 C8 C9 C11 -54.43(17)
O3 C8 C9 C12 67.82(16)
O3 C8 C9 C10 -172.94(12)
P1 O4 C10 C9 -12.41(14)
C8 C9 C10 O4 -172.94(12)
C11 C9 C10 O4 66.84(15)
C12 C9 C10 O4 -51.92(15)
P1 O5 C11 C9 -12.39(15)
C8 C9 C11 O5 -169.66(12)
C12 C9 C11 O5 66.61(15)
C10 C9 C11 O5 -52.01(15)
P1 O6 C12 C9 -11.31(16)
C8 C9 C12 O6 -176.46(12)
C11 C9 C12 O6 -53.03(16)
C10 C9 C12 O6 65.37(15)
